data_4135253
loop_
_publ_author_name
'Bennett, Steven H.'
'Fawcett, Alexander'
'Denton, Elliott H.'
'Biberger, Tobias'
'Fasano, Valerio'
'Winter, Nils'
'Aggarwal, Varinder K.'

_publ_section_title
;
 Difunctionalization of C-C \s-Bonds Enabled by the Reaction of
 Bicyclo[1.1.0]butyl Boronate Complexes with Electrophiles: Reaction
 Development, Scope, and Stereochemical Origins.
;
_journal_issue 39
_journal_name_full 'Journal of the American Chemical Society'
_journal_page_first 16766
_journal_page_last 16775
_journal_paper_doi 10.1021/jacs.0c07357
_journal_volume 142
_journal_year 2020
_chemical_formula_moiety 'C23 H33 B O3'
_chemical_formula_sum 'C23 H33 B O3'
_chemical_formula_weight 368.30
_space_group_crystal_system monoclinic
_space_group_IT_number 15
_space_group_name_Hall '-C 2yc'
_space_group_name_H-M_alt 'C 1 2/c 1'
_atom_sites_solution_hydrogens geom
_atom_sites_solution_primary dual
_audit_creation_date 2019-01-22
_audit_creation_method
;
Olex2 1.2
(compiled 2018.05.29 svn.r3508 for OlexSys, GUI svn.r5506)
;
_cell_angle_alpha 90
_cell_angle_beta 98.7480(10)
_cell_angle_gamma 90
_cell_formula_units_Z 8
_cell_length_a 38.7408(9)
_cell_length_b 6.19210(10)
_cell_length_c 17.4843(4)
_cell_measurement_reflns_used 9280
_cell_measurement_temperature 100(2)
_cell_measurement_theta_max 27.78
_cell_measurement_theta_min 2.43
_cell_volume 4145.46(15)
_computing_cell_refinement 'SAINT V8.38A (Bruker, 2016)'
_computing_data_collection 'Bruker Apex suite'
_computing_data_reduction 'SAINT V8.38A (Bruker, 2016)'
_computing_molecular_graphics 'Olex2 (Dolomanov et al., 2009)'
_computing_publication_material 'Olex2 (Dolomanov et al., 2009)'
_computing_structure_refinement 'ShelXL (Sheldrick, 2015)'
_computing_structure_solution 'ShelXT (Sheldrick, 2015)'
_diffrn_ambient_temperature 100(2)
_diffrn_detector 'Bruker area detector'
_diffrn_detector_type 'CCD area detector'
_diffrn_measured_fraction_theta_full 1.000
_diffrn_measured_fraction_theta_max 0.996
_diffrn_measurement_device 'Bruker Apex II kappa CCD area detector'
_diffrn_measurement_device_type 'Bruker APEX-II CCD'
_diffrn_measurement_method '\f and \w scans'
_diffrn_radiation_monochromator graphite
_diffrn_radiation_type MoK\a
_diffrn_radiation_wavelength 0.71073
_diffrn_reflns_av_R_equivalents 0.0358
_diffrn_reflns_av_unetI/netI 0.0210
_diffrn_reflns_Laue_measured_fraction_full 1.000
_diffrn_reflns_Laue_measured_fraction_max 0.996
_diffrn_reflns_limit_h_max 50
_diffrn_reflns_limit_h_min -50
_diffrn_reflns_limit_k_max 8
_diffrn_reflns_limit_k_min -8
_diffrn_reflns_limit_l_max 23
_diffrn_reflns_limit_l_min -23
_diffrn_reflns_number 36504
_diffrn_reflns_point_group_measured_fraction_full 1.000
_diffrn_reflns_point_group_measured_fraction_max 0.996
_diffrn_reflns_theta_full 25.242
_diffrn_reflns_theta_max 27.990
_diffrn_reflns_theta_min 2.128
_diffrn_source 'fine-focus sealed tube'
_diffrn_standards_number 0
_exptl_absorpt_coefficient_mu 0.075
_exptl_absorpt_correction_T_max 0.7456
_exptl_absorpt_correction_T_min 0.6417
_exptl_absorpt_correction_type multi-scan
_exptl_absorpt_process_details
'SADABS-2016/2 (Bruker,2016/2) was used for absorption correction. wR2(int) was 0.0685 before and 0.0477 after correction. The Ratio of minimum to maximum transmission is 0.8606. The \l/2 correction factor is Not present.'
_exptl_crystal_colour colourless
_exptl_crystal_colour_primary colourless
_exptl_crystal_density_diffrn 1.180
_exptl_crystal_description block
_exptl_crystal_F_000 1600
_exptl_crystal_size_max 0.56
_exptl_crystal_size_mid 0.469
_exptl_crystal_size_min 0.331
_refine_diff_density_max 0.325
_refine_diff_density_min -0.224
_refine_diff_density_rms 0.041
_refine_ls_extinction_method none
_refine_ls_goodness_of_fit_ref 1.021
_refine_ls_hydrogen_treatment constr
_refine_ls_matrix_type full
_refine_ls_number_parameters 248
_refine_ls_number_reflns 4976
_refine_ls_number_restraints 0
_refine_ls_restrained_S_all 1.021
_refine_ls_R_factor_all 0.0482
_refine_ls_R_factor_gt 0.0397
_refine_ls_shift/su_max 0.001
_refine_ls_shift/su_mean 0.000
_refine_ls_structure_factor_coef Fsqd
_refine_ls_weighting_details 'w=1/[\s^2^(Fo^2^)+(0.0453P)^2^+3.1687P] where P=(Fo^2^+2Fc^2^)/3'
_refine_ls_weighting_scheme calc
_refine_ls_wR_factor_gt 0.0940
_refine_ls_wR_factor_ref 0.0992
_reflns_Friedel_coverage 0.000
_reflns_number_gt 4219
_reflns_number_total 4976
_reflns_threshold_expression 'I > 2\s(I)'
_cod_data_source_file ja0c07357_si_003.cif
_cod_data_source_block testm1
_cod_depositor_comments 'Adding full bibliography for 4135252--4135257.cif.'
_cod_database_code 4135253
_shelx_shelxl_version_number 2017/1
_shelx_space_group_comment
;
The symmetry employed for this shelxl refinement is uniquely defined
by the following loop, which should always be used as a source of
symmetry information in preference to the above space-group names.
They are only intended as comments.
;
_shelx_estimated_absorpt_t_max 0.976
_shelx_estimated_absorpt_t_min 0.959
_olex2_refinement_description
;
1. Fixed Uiso
 At 1.2 times of:
  All C(H) groups, All C(H,H) groups
 At 1.5 times of:
  All C(H,H,H) groups
2.a Ternary CH refined with riding coordinates:
 C6(H6), C9(H9)
2.b Secondary CH2 refined with riding coordinates:
 C1(H1A,H1B), C2(H2A,H2B), C3(H3A,H3B), C4(H4A,H4B), C5(H5A,H5B), C8(H8A,H8B),
 C10(H10A,H10B)
2.c Aromatic/amide H refined with riding coordinates:
 C19(H19), C20(H20), C21(H21), C22(H22), C23(H23)
2.d Idealised Me refined as rotating group:
 C12(H12A,H12B,H12C), C13(H13A,H13B,H13C), C15(H15A,H15B,H15C), C16(H16A,H16B,
 H16C)
;
_olex2_submission_special_instructions 'No special instructions were received'

loop_
_space_group_symop_operation_xyz
'x, y, z'
'-x, y, -z+1/2'
'x+1/2, y+1/2, z'
'-x+1/2, y+1/2, -z+1/2'
'-x, -y, -z'
'x, -y, z-1/2'
'-x+1/2, -y+1/2, -z'
'x+1/2, -y+1/2, z-1/2'

loop_
_atom_site_label
_atom_site_type_symbol
_atom_site_fract_x
_atom_site_fract_y
_atom_site_fract_z
_atom_site_U_iso_or_equiv
_atom_site_adp_type
_atom_site_occupancy
_atom_site_site_symmetry_order
_atom_site_calc_flag
_atom_site_refinement_flags_posn
_atom_site_refinement_flags_adp
_atom_site_refinement_flags_occupancy
_atom_site_disorder_assembly
_atom_site_disorder_group
O1 O 0.40755(2) 0.74485(12) 0.76304(4) 0.01750(17) Uani 1 1 d . . . . .
O2 O 0.36585(2) 0.50739(12) 0.70804(4) 0.01693(17) Uani 1 1 d . . . . .
O3 O 0.31781(2) 1.07002(14) 0.45682(5) 0.0278(2) Uani 1 1 d . . . . .
C1 C 0.43866(3) 1.04367(18) 0.64640(7) 0.0188(2) Uani 1 1 d . . . . .
H1A H 0.422664 1.169109 0.643436 0.023 Uiso 1 1 calc R . . . .
H1B H 0.443014 0.993828 0.700821 0.023 Uiso 1 1 calc R . . . .
C2 C 0.47320(3) 1.11327(19) 0.62160(7) 0.0239(3) Uani 1 1 d . . . . .
H2A H 0.468523 1.178734 0.569394 0.029 Uiso 1 1 calc R . . . .
H2B H 0.484431 1.224119 0.657943 0.029 Uiso 1 1 calc R . . . .
C3 C 0.49800(3) 0.9218(2) 0.62032(7) 0.0241(3) Uani 1 1 d . . . . .
H3A H 0.519463 0.970134 0.601017 0.029 Uiso 1 1 calc R . . . .
H3B H 0.504772 0.866239 0.673582 0.029 Uiso 1 1 calc R . . . .
C4 C 0.48082(3) 0.74146(19) 0.56860(7) 0.0221(2) Uani 1 1 d . . . . .
H4A H 0.496868 0.616399 0.570944 0.026 Uiso 1 1 calc R . . . .
H4B H 0.476211 0.792484 0.514338 0.026 Uiso 1 1 calc R . . . .
C5 C 0.44652(3) 0.67118(18) 0.59421(6) 0.0178(2) Uani 1 1 d . . . . .
H5A H 0.451451 0.607996 0.646755 0.021 Uiso 1 1 calc R . . . .
H5B H 0.435414 0.558275 0.558604 0.021 Uiso 1 1 calc R . . . .
C6 C 0.42132(3) 0.86152(17) 0.59480(6) 0.0157(2) Uani 1 1 d . . . . .
H6 H 0.416828 0.919453 0.540816 0.019 Uiso 1 1 calc R . . . .
C7 C 0.38596(3) 0.78964(16) 0.61505(6) 0.0144(2) Uani 1 1 d . . . . .
C8 C 0.36295(3) 0.65920(17) 0.54960(6) 0.0155(2) Uani 1 1 d . . . . .
H8A H 0.371122 0.668579 0.498738 0.019 Uiso 1 1 calc R . . . .
H8B H 0.359070 0.507093 0.563522 0.019 Uiso 1 1 calc R . . . .
C9 C 0.33153(3) 0.81097(17) 0.55728(6) 0.0155(2) Uani 1 1 d . . . . .
H9 H 0.315375 0.744457 0.590114 0.019 Uiso 1 1 calc R . . . .
C10 C 0.35699(3) 0.97025(17) 0.60398(6) 0.0171(2) Uani 1 1 d . . . . .
H10A H 0.349510 1.017775 0.652979 0.021 Uiso 1 1 calc R . . . .
H10B H 0.363004 1.095687 0.573459 0.021 Uiso 1 1 calc R . . . .
C11 C 0.40369(3) 0.58644(17) 0.82329(6) 0.0161(2) Uani 1 1 d . . . . .
C12 C 0.40510(3) 0.70503(19) 0.89974(6) 0.0218(2) Uani 1 1 d . . . . .
H12A H 0.428175 0.771031 0.913908 0.033 Uiso 1 1 calc GR . . . .
H12B H 0.400873 0.602742 0.940072 0.033 Uiso 1 1 calc GR . . . .
H12C H 0.387149 0.817828 0.894557 0.033 Uiso 1 1 calc GR . . . .
C13 C 0.43433(3) 0.4311(2) 0.82633(7) 0.0259(3) Uani 1 1 d . . . . .
H13A H 0.432529 0.352114 0.777298 0.039 Uiso 1 1 calc GR . . . .
H13B H 0.433911 0.328479 0.868860 0.039 Uiso 1 1 calc GR . . . .
H13C H 0.456263 0.512542 0.834773 0.039 Uiso 1 1 calc GR . . . .
C14 C 0.36780(3) 0.48079(17) 0.79181(6) 0.0148(2) Uani 1 1 d . . . . .
C15 C 0.33693(3) 0.60199(19) 0.81507(7) 0.0220(2) Uani 1 1 d . . . . .
H15A H 0.338543 0.755058 0.801813 0.033 Uiso 1 1 calc GR . . . .
H15B H 0.337159 0.587465 0.870958 0.033 Uiso 1 1 calc GR . . . .
H15C H 0.315154 0.541652 0.787436 0.033 Uiso 1 1 calc GR . . . .
C16 C 0.36516(3) 0.24178(17) 0.80950(6) 0.0206(2) Uani 1 1 d . . . . .
H16A H 0.342027 0.188284 0.786981 0.031 Uiso 1 1 calc GR . . . .
H16B H 0.368593 0.220292 0.865678 0.031 Uiso 1 1 calc GR . . . .
H16C H 0.383149 0.162513 0.787259 0.031 Uiso 1 1 calc GR . . . .
C17 C 0.31198(3) 0.89170(18) 0.48163(6) 0.0169(2) Uani 1 1 d . . . . .
C18 C 0.28597(3) 0.74594(18) 0.43504(6) 0.0164(2) Uani 1 1 d . . . . .
C19 C 0.27915(3) 0.53812(18) 0.45908(6) 0.0181(2) Uani 1 1 d . . . . .
H19 H 0.291389 0.483960 0.506409 0.022 Uiso 1 1 calc R . . . .
C20 C 0.25451(3) 0.4091(2) 0.41418(7) 0.0218(2) Uani 1 1 d . . . . .
H20 H 0.250011 0.267266 0.430872 0.026 Uiso 1 1 calc R . . . .
C21 C 0.23655(3) 0.4873(2) 0.34521(7) 0.0241(3) Uani 1 1 d . . . . .
H21 H 0.219410 0.400269 0.315107 0.029 Uiso 1 1 calc R . . . .
C22 C 0.24363(3) 0.6933(2) 0.32005(7) 0.0252(3) Uani 1 1 d . . . . .
H22 H 0.231577 0.745956 0.272311 0.030 Uiso 1 1 calc R . . . .
C23 C 0.26817(3) 0.8218(2) 0.36439(6) 0.0215(2) Uani 1 1 d . . . . .
H23 H 0.272987 0.962217 0.346839 0.026 Uiso 1 1 calc R . . . .
B1 B 0.38705(3) 0.67774(19) 0.69648(7) 0.0144(2) Uani 1 1 d . . . . .

loop_
_atom_site_aniso_label
_atom_site_aniso_U_11
_atom_site_aniso_U_22
_atom_site_aniso_U_33
_atom_site_aniso_U_23
_atom_site_aniso_U_13
_atom_site_aniso_U_12
O1 0.0219(4) 0.0189(4) 0.0120(4) 0.0014(3) 0.0031(3) -0.0052(3)
O2 0.0214(4) 0.0175(4) 0.0112(3) 0.0018(3) 0.0005(3) -0.0033(3)
O3 0.0303(5) 0.0217(4) 0.0292(5) 0.0099(4) -0.0020(4) -0.0021(4)
C1 0.0198(5) 0.0144(5) 0.0233(5) 0.0000(4) 0.0070(4) 0.0000(4)
C2 0.0221(6) 0.0187(5) 0.0322(6) 0.0035(5) 0.0083(5) -0.0021(4)
C3 0.0181(5) 0.0248(6) 0.0304(6) 0.0038(5) 0.0069(5) 0.0007(5)
C4 0.0207(5) 0.0257(6) 0.0210(6) 0.0026(5) 0.0070(4) 0.0073(5)
C5 0.0205(5) 0.0167(5) 0.0162(5) -0.0002(4) 0.0031(4) 0.0030(4)
C6 0.0182(5) 0.0162(5) 0.0136(5) 0.0028(4) 0.0048(4) 0.0022(4)
C7 0.0173(5) 0.0132(5) 0.0130(5) -0.0001(4) 0.0033(4) 0.0018(4)
C8 0.0195(5) 0.0151(5) 0.0116(5) 0.0000(4) 0.0014(4) 0.0037(4)
C9 0.0178(5) 0.0154(5) 0.0139(5) 0.0002(4) 0.0041(4) 0.0021(4)
C10 0.0190(5) 0.0156(5) 0.0169(5) -0.0016(4) 0.0032(4) 0.0035(4)
C11 0.0195(5) 0.0163(5) 0.0124(5) 0.0016(4) 0.0019(4) -0.0017(4)
C12 0.0312(6) 0.0215(6) 0.0124(5) -0.0008(4) 0.0025(4) -0.0069(5)
C13 0.0210(6) 0.0313(7) 0.0241(6) 0.0011(5) -0.0011(5) 0.0054(5)
C14 0.0186(5) 0.0147(5) 0.0111(5) 0.0005(4) 0.0022(4) -0.0016(4)
C15 0.0206(6) 0.0205(5) 0.0261(6) 0.0033(5) 0.0076(5) 0.0010(4)
C16 0.0319(6) 0.0149(5) 0.0153(5) 0.0007(4) 0.0042(4) -0.0033(4)
C17 0.0155(5) 0.0182(5) 0.0177(5) 0.0028(4) 0.0047(4) 0.0039(4)
C18 0.0142(5) 0.0204(5) 0.0153(5) 0.0002(4) 0.0046(4) 0.0047(4)
C19 0.0178(5) 0.0213(5) 0.0157(5) 0.0014(4) 0.0035(4) 0.0031(4)
C20 0.0216(6) 0.0241(6) 0.0209(5) -0.0022(4) 0.0069(4) -0.0012(4)
C21 0.0168(5) 0.0343(7) 0.0209(6) -0.0072(5) 0.0024(4) 0.0007(5)
C22 0.0209(6) 0.0357(7) 0.0179(5) 0.0009(5) -0.0004(4) 0.0083(5)
C23 0.0223(6) 0.0239(6) 0.0184(5) 0.0034(4) 0.0033(4) 0.0068(5)
B1 0.0155(5) 0.0140(5) 0.0144(5) -0.0006(4) 0.0039(4) 0.0016(4)

loop_
_atom_type_symbol
_atom_type_description
_atom_type_scat_dispersion_real
_atom_type_scat_dispersion_imag
_atom_type_scat_source
C C 0.0033 0.0016 'International Tables Vol C Tables 4.2.6.8 and 6.1.1.4'
H H 0.0000 0.0000 'International Tables Vol C Tables 4.2.6.8 and 6.1.1.4'
B B 0.0013 0.0007 'International Tables Vol C Tables 4.2.6.8 and 6.1.1.4'
O O 0.0106 0.0060 'International Tables Vol C Tables 4.2.6.8 and 6.1.1.4'

loop_
_geom_angle_atom_site_label_1
_geom_angle_atom_site_label_2
_geom_angle_atom_site_label_3
_geom_angle
_geom_angle_site_symmetry_1
_geom_angle_site_symmetry_3
_geom_angle_publ_flag
B1 O1 C11 107.39(8) . . ?
B1 O2 C14 107.05(8) . . ?
H1A C1 H1B 108.0 . . ?
C2 C1 H1A 109.4 . . ?
C2 C1 H1B 109.4 . . ?
C2 C1 C6 111.35(9) . . ?
C6 C1 H1A 109.4 . . ?
C6 C1 H1B 109.4 . . ?
C1 C2 H2A 109.4 . . ?
C1 C2 H2B 109.4 . . ?
H2A C2 H2B 108.0 . . ?
C3 C2 C1 111.38(9) . . ?
C3 C2 H2A 109.4 . . ?
C3 C2 H2B 109.4 . . ?
C2 C3 H3A 109.4 . . ?
C2 C3 H3B 109.4 . . ?
H3A C3 H3B 108.0 . . ?
C4 C3 C2 110.98(10) . . ?
C4 C3 H3A 109.4 . . ?
C4 C3 H3B 109.4 . . ?
C3 C4 H4A 109.5 . . ?
C3 C4 H4B 109.5 . . ?
C3 C4 C5 110.81(9) . . ?
H4A C4 H4B 108.1 . . ?
C5 C4 H4A 109.5 . . ?
C5 C4 H4B 109.5 . . ?
C4 C5 H5A 109.3 . . ?
C4 C5 H5B 109.3 . . ?
C4 C5 C6 111.49(9) . . ?
H5A C5 H5B 108.0 . . ?
C6 C5 H5A 109.3 . . ?
C6 C5 H5B 109.3 . . ?
C1 C6 H6 106.8 . . ?
C5 C6 C1 110.31(9) . . ?
C5 C6 H6 106.8 . . ?
C5 C6 C7 111.80(9) . . ?
C7 C6 C1 113.87(8) . . ?
C7 C6 H6 106.8 . . ?
C6 C7 C8 114.28(8) . . ?
C6 C7 C10 114.25(8) . . ?
C6 C7 B1 115.71(9) . . ?
C8 C7 C10 87.73(8) . . ?
C8 C7 B1 111.56(9) . . ?
C10 C7 B1 110.08(8) . . ?
C7 C8 H8A 113.7 . . ?
C7 C8 H8B 113.7 . . ?
H8A C8 H8B 111.0 . . ?
C9 C8 C7 89.51(7) . . ?
C9 C8 H8A 113.7 . . ?
C9 C8 H8B 113.7 . . ?
C8 C9 H9 111.5 . . ?
C10 C9 C8 89.21(8) . . ?
C10 C9 H9 111.5 . . ?
C17 C9 C8 114.78(8) . . ?
C17 C9 H9 111.5 . . ?
C17 C9 C10 116.70(9) . . ?
C7 C10 H10A 113.7 . . ?
C7 C10 H10B 113.7 . . ?
C9 C10 C7 89.85(8) . . ?
C9 C10 H10A 113.7 . . ?
C9 C10 H10B 113.7 . . ?
H10A C10 H10B 110.9 . . ?
O1 C11 C12 108.39(8) . . ?
O1 C11 C13 106.52(9) . . ?
O1 C11 C14 102.14(8) . . ?
C12 C11 C13 110.58(9) . . ?
C12 C11 C14 115.09(9) . . ?
C13 C11 C14 113.31(9) . . ?
C11 C12 H12A 109.5 . . ?
C11 C12 H12B 109.5 . . ?
C11 C12 H12C 109.5 . . ?
H12A C12 H12B 109.5 . . ?
H12A C12 H12C 109.5 . . ?
H12B C12 H12C 109.5 . . ?
C11 C13 H13A 109.5 . . ?
C11 C13 H13B 109.5 . . ?
C11 C13 H13C 109.5 . . ?
H13A C13 H13B 109.5 . . ?
H13A C13 H13C 109.5 . . ?
H13B C13 H13C 109.5 . . ?
O2 C14 C11 102.31(8) . . ?
O2 C14 C15 106.82(8) . . ?
O2 C14 C16 108.57(8) . . ?
C15 C14 C11 113.23(9) . . ?
C16 C14 C11 114.90(9) . . ?
C16 C14 C15 110.30(9) . . ?
C14 C15 H15A 109.5 . . ?
C14 C15 H15B 109.5 . . ?
C14 C15 H15C 109.5 . . ?
H15A C15 H15B 109.5 . . ?
H15A C15 H15C 109.5 . . ?
H15B C15 H15C 109.5 . . ?
C14 C16 H16A 109.5 . . ?
C14 C16 H16B 109.5 . . ?
C14 C16 H16C 109.5 . . ?
H16A C16 H16B 109.5 . . ?
H16A C16 H16C 109.5 . . ?
H16B C16 H16C 109.5 . . ?
O3 C17 C9 121.15(10) . . ?
O3 C17 C18 119.84(10) . . ?
C18 C17 C9 118.97(9) . . ?
C19 C18 C17 122.40(10) . . ?
C19 C18 C23 119.07(10) . . ?
C23 C18 C17 118.53(10) . . ?
C18 C19 H19 119.8 . . ?
C18 C19 C20 120.38(10) . . ?
C20 C19 H19 119.8 . . ?
C19 C20 H20 120.0 . . ?
C21 C20 C19 120.07(11) . . ?
C21 C20 H20 120.0 . . ?
C20 C21 H21 120.0 . . ?
C20 C21 C22 119.96(11) . . ?
C22 C21 H21 120.0 . . ?
C21 C22 H22 119.9 . . ?
C23 C22 C21 120.14(11) . . ?
C23 C22 H22 119.9 . . ?
C18 C23 H23 119.8 . . ?
C22 C23 C18 120.36(11) . . ?
C22 C23 H23 119.8 . . ?
O1 B1 O2 113.02(9) . . ?
O1 B1 C7 124.46(10) . . ?
O2 B1 C7 122.44(9) . . ?

loop_
_geom_bond_atom_site_label_1
_geom_bond_atom_site_label_2
_geom_bond_distance
_geom_bond_site_symmetry_2
_geom_bond_publ_flag
O1 C11 1.4634(12) . ?
O1 B1 1.3698(14) . ?
O2 C14 1.4645(12) . ?
O2 B1 1.3707(14) . ?
O3 C17 1.2199(14) . ?
C1 H1A 0.9900 . ?
C1 H1B 0.9900 . ?
C1 C2 1.5301(15) . ?
C1 C6 1.5339(15) . ?
C2 H2A 0.9900 . ?
C2 H2B 0.9900 . ?
C2 C3 1.5285(16) . ?
C3 H3A 0.9900 . ?
C3 H3B 0.9900 . ?
C3 C4 1.5246(17) . ?
C4 H4A 0.9900 . ?
C4 H4B 0.9900 . ?
C4 C5 1.5285(15) . ?
C5 H5A 0.9900 . ?
C5 H5B 0.9900 . ?
C5 C6 1.5317(15) . ?
C6 H6 1.0000 . ?
C6 C7 1.5319(14) . ?
C7 C8 1.5641(14) . ?
C7 C10 1.5755(14) . ?
C7 B1 1.5782(15) . ?
C8 H8A 0.9900 . ?
C8 H8B 0.9900 . ?
C8 C9 1.5597(14) . ?
C9 H9 1.0000 . ?
C9 C10 1.5386(15) . ?
C9 C17 1.5060(14) . ?
C10 H10A 0.9900 . ?
C10 H10B 0.9900 . ?
C11 C12 1.5188(15) . ?
C11 C13 1.5225(16) . ?
C11 C14 1.5595(15) . ?
C12 H12A 0.9800 . ?
C12 H12B 0.9800 . ?
C12 H12C 0.9800 . ?
C13 H13A 0.9800 . ?
C13 H13B 0.9800 . ?
C13 H13C 0.9800 . ?
C14 C15 1.5188(15) . ?
C14 C16 1.5186(15) . ?
C15 H15A 0.9800 . ?
C15 H15B 0.9800 . ?
C15 H15C 0.9800 . ?
C16 H16A 0.9800 . ?
C16 H16B 0.9800 . ?
C16 H16C 0.9800 . ?
C17 C18 1.4980(15) . ?
C18 C19 1.3914(16) . ?
C18 C23 1.4010(15) . ?
C19 H19 0.9500 . ?
C19 C20 1.3921(16) . ?
C20 H20 0.9500 . ?
C20 C21 1.3848(17) . ?
C21 H21 0.9500 . ?
C21 C22 1.3898(19) . ?
C22 H22 0.9500 . ?
C22 C23 1.3836(17) . ?
C23 H23 0.9500 . ?
